data_4105839
loop_
_publ_author_name
'Mei-Chun Chen'
'Long-Hua Li'
'Yu-Biao Chen'
'Ling Chen'

_publ_section_title
;
 In-Phase Alignments of Asymmetric Building Units in Ln4GaSbS9 (Ln = Pr,
 Nd, Sm, Gd-Ho) and Their Strong Nonlinear Optical Responses in Middle IR
;
_journal_name_full 'Journal of the American Chemical Society'
_journal_page_first 4617
_journal_page_last 4624
_journal_paper_doi 10.1021/ja1111095
_journal_volume 133
_journal_year 2011
_chemical_formula_sum 'Ga Nd4 S9 Sb'
_chemical_formula_weight 1056.97
_chemical_name_systematic
; 
 ? 
;
_space_group_IT_number 41
_symmetry_cell_setting orthorhombic
_symmetry_space_group_name_Hall 'A 2 -2ab'
_symmetry_space_group_name_H-M 'A b a 2'
_atom_sites_solution_primary direct
_atom_sites_solution_secondary difmap
_audit_creation_method SHELXL-97
_cell_angle_alpha 90.00
_cell_angle_beta 90.00
_cell_angle_gamma 90.00
_cell_formula_units_Z 8
_cell_length_a 13.759(5)
_cell_length_b 14.113(5)
_cell_length_c 14.300(5)
_cell_measurement_reflns_used 3946
_cell_measurement_temperature 293(2)
_cell_measurement_theta_max 27.4835
_cell_measurement_theta_min 3.2430
_cell_volume 2776.8(17)
_computing_cell_refinement 'Bruker XSCANS'
_computing_data_collection 'Bruker XSCANS'
_computing_data_reduction 'Bruker SHELXTL'
_computing_molecular_graphics 'Bruker SHELXTL'
_computing_publication_material 'Bruker SHELXTL'
_computing_structure_refinement 'SHELXL-97 (Sheldrick, 1997)'
_computing_structure_solution 'SHELXS-97 (Sheldrick, 1990)'
_diffrn_ambient_temperature 293(2)
_diffrn_measured_fraction_theta_full 0.995
_diffrn_measured_fraction_theta_max 0.995
_diffrn_measurement_device_type 'Bruker P4'
_diffrn_measurement_method '\w scans'
_diffrn_radiation_monochromator graphite
_diffrn_radiation_source 'fine-focus sealed tube'
_diffrn_radiation_type MoK\a
_diffrn_radiation_wavelength 0.71073
_diffrn_reflns_av_R_equivalents 0.0235
_diffrn_reflns_av_sigmaI/netI 0.0290
_diffrn_reflns_limit_h_max 17
_diffrn_reflns_limit_h_min -17
_diffrn_reflns_limit_k_max 17
_diffrn_reflns_limit_k_min -18
_diffrn_reflns_limit_l_max 18
_diffrn_reflns_limit_l_min -18
_diffrn_reflns_number 10271
_diffrn_reflns_theta_full 27.48
_diffrn_reflns_theta_max 27.48
_diffrn_reflns_theta_min 2.51
_exptl_absorpt_coefficient_mu 19.825
_exptl_absorpt_correction_T_max 1.0000
_exptl_absorpt_correction_T_min 0.7394
_exptl_absorpt_correction_type multi-scan
_exptl_crystal_colour orangeyellow
_exptl_crystal_density_diffrn 5.057
_exptl_crystal_description block
_exptl_crystal_F_000 3728
_exptl_crystal_size_max 0.082
_exptl_crystal_size_mid 0.076
_exptl_crystal_size_min 0.074
_refine_diff_density_max 3.082
_refine_diff_density_min -3.278
_refine_diff_density_rms 0.946
_refine_ls_abs_structure_details 'Flack H D (1983), Acta Cryst. A39, 876-881'
_refine_ls_abs_structure_Flack -0.031(19)
_refine_ls_extinction_coef 0.00040(2)
_refine_ls_extinction_expression Fc^*^=kFc[1+0.001xFc^2^\l^3^/sin(2\q)]^-1/4^
_refine_ls_extinction_method SHELXL
_refine_ls_goodness_of_fit_ref 1.228
_refine_ls_matrix_type full
_refine_ls_number_parameters 138
_refine_ls_number_reflns 3157
_refine_ls_number_restraints 1
_refine_ls_restrained_S_all 1.227
_refine_ls_R_factor_all 0.0194
_refine_ls_R_factor_gt 0.0165
_refine_ls_shift/su_max 0.002
_refine_ls_shift/su_mean 0.000
_refine_ls_structure_factor_coef Fsqd
_refine_ls_weighting_details 'calc w=1/[\s^2^(Fo^2^)+(0.0380P)^2^+0.0000P] where P=(Fo^2^+2Fc^2^)/3'
_refine_ls_weighting_scheme calc
_refine_ls_wR_factor_gt 0.0381
_refine_ls_wR_factor_ref 0.0693
_reflns_number_gt 3033
_reflns_number_total 3157
_reflns_threshold_expression >2sigma(I)
_cod_data_source_file ja1111095_si_001_2.cif
_cod_data_source_block Nd4GaSbS9
_cod_original_cell_volume 2776.7(18)
_cod_database_code 4105839

loop_
_symmetry_equiv_pos_as_xyz
'x, y, z'
'-x, -y, z'
'x+1/2, -y+1/2, z'
'-x+1/2, y+1/2, z'
'x, y+1/2, z+1/2'
'-x, -y+1/2, z+1/2'
'x+1/2, -y+1, z+1/2'
'-x+1/2, y+1, z+1/2'

loop_
_atom_site_label
_atom_site_type_symbol
_atom_site_fract_x
_atom_site_fract_y
_atom_site_fract_z
_atom_site_U_iso_or_equiv
_atom_site_adp_type
_atom_site_occupancy
_atom_site_symmetry_multiplicity
_atom_site_calc_flag
_atom_site_refinement_flags
Nd1 Nd 0.68485(3) 0.60893(3) 0.98189(4) 0.00872(12) Uani 1 1 d .
Nd2 Nd 0.89897(3) 0.82779(4) 0.99489(4) 0.00950(12) Uani 1 1 d .
Nd3 Nd 0.81997(4) 0.83434(4) 0.70977(4) 0.01027(13) Uani 1 1 d .
Nd4 Nd 0.60386(4) 0.88746(3) 0.93699(4) 0.01096(13) Uani 1 1 d .
Sb Sb 0.88676(5) 0.57762(5) 0.75279(5) 0.01661(16) Uani 1 1 d .
Ga Ga 0.59314(7) 0.60457(8) 0.72055(8) 0.0095(2) Uani 1 1 d .
S1 S 0.90024(16) 0.58984(17) 0.92340(18) 0.0101(5) Uani 1 1 d .
S2 S 0.58058(18) 0.90775(17) 0.73856(17) 0.0125(5) Uani 1 1 d .
S3 S 0.69907(17) 0.51212(17) 0.80603(16) 0.0104(5) Uani 1 1 d .
S4 S 0.68960(16) 0.69586(17) 0.62585(16) 0.0080(4) Uani 1 1 d .
S5 S 1.0000 1.0000 0.6327(3) 0.0230(9) Uani 1 2 d S
S6 S 0.99746(18) 0.80598(17) 0.81661(18) 0.0141(5) Uani 1 1 d .
S7 S 0.93179(16) 0.74806(17) 0.56819(16) 0.0076(4) Uani 1 1 d .
S8 S 0.75016(18) 0.94251(16) 0.56142(16) 0.0101(5) Uani 1 1 d .
S9 S 1.0000 1.0000 1.0000(3) 0.0142(7) Uani 1 2 d S
S10 S 0.74751(19) 0.76524(17) 0.87612(16) 0.0097(5) Uani 1 1 d .

loop_
_atom_site_aniso_label
_atom_site_aniso_U_11
_atom_site_aniso_U_22
_atom_site_aniso_U_33
_atom_site_aniso_U_23
_atom_site_aniso_U_13
_atom_site_aniso_U_12
Nd1 0.0087(2) 0.0069(2) 0.0106(2) 0.0004(2) 0.00157(19) 0.00033(18)
Nd2 0.0054(2) 0.0105(2) 0.0126(2) 0.0016(2) -0.0005(2) 0.00022(18)
Nd3 0.0134(3) 0.0106(3) 0.0068(2) 0.00014(19) 0.0004(2) 0.0021(2)
Nd4 0.0073(2) 0.0113(3) 0.0143(3) 0.0046(2) -0.0010(2) 0.0014(2)
Sb 0.0203(4) 0.0167(4) 0.0128(3) 0.0061(3) -0.0018(3) 0.0033(3)
Ga 0.0077(5) 0.0107(5) 0.0100(5) -0.0007(4) 0.0008(4) -0.0006(4)
S1 0.0070(10) 0.0110(11) 0.0123(11) 0.0019(9) -0.0008(9) 0.0007(9)
S2 0.0112(11) 0.0148(13) 0.0115(12) 0.0010(10) 0.0023(9) 0.0003(10)
S3 0.0101(11) 0.0102(11) 0.0108(11) -0.0018(9) -0.0038(9) 0.0008(9)
S4 0.0080(11) 0.0095(11) 0.0066(10) 0.0012(8) -0.0003(8) -0.0003(9)
S5 0.026(2) 0.029(2) 0.0143(19) 0.000 0.000 0.0186(18)
S6 0.0119(12) 0.0149(12) 0.0156(12) 0.0005(10) 0.0037(10) -0.0010(10)
S7 0.0059(10) 0.0096(11) 0.0072(10) 0.0000(8) -0.0002(8) -0.0002(9)
S8 0.0096(11) 0.0101(11) 0.0108(11) 0.0012(9) -0.0006(9) 0.0001(10)
S9 0.0098(16) 0.0078(15) 0.0250(19) 0.000 0.000 -0.0011(12)
S10 0.0092(11) 0.0076(11) 0.0122(11) 0.0030(9) 0.0005(9) -0.0005(9)

loop_
_atom_type_symbol
_atom_type_description
_atom_type_scat_dispersion_real
_atom_type_scat_dispersion_imag
_atom_type_scat_source
S S 0.1246 0.1234 'International Tables Vol C Tables 4.2.6.8 and 6.1.1.4'
Ga Ga 0.2307 1.6083 'International Tables Vol C Tables 4.2.6.8 and 6.1.1.4'
Sb Sb -0.5866 1.5461 'International Tables Vol C Tables 4.2.6.8 and 6.1.1.4'
Nd Nd -0.1943 3.0179 'International Tables Vol C Tables 4.2.6.8 and 6.1.1.4'

loop_
_geom_angle_atom_site_label_1
_geom_angle_atom_site_label_2
_geom_angle_atom_site_label_3
_geom_angle
_geom_angle_site_symmetry_1
_geom_angle_site_symmetry_3
S8 Nd1 S10 142.18(8) 5_545 .
S8 Nd1 S7 126.68(7) 5_545 8_645
S10 Nd1 S7 82.16(7) . 8_645
S8 Nd1 S3 86.20(7) 5_545 .
S10 Nd1 S3 83.17(7) . .
S7 Nd1 S3 138.94(7) 8_645 .
S7 Nd2 S8 135.72(8) 6_765 8_645
S7 Nd2 S9 84.73(6) 6_765 .
S8 Nd2 S9 81.49(6) 8_645 .
S7 Nd2 S10 136.55(8) 6_765 .
S8 Nd2 S10 81.00(8) 8_645 .
S9 Nd2 S10 130.68(8) . .
S10 Nd3 S8 136.59(8) . .
S10 Nd3 S7 131.61(7) . .
S8 Nd3 S7 82.99(8) . .
S10 Nd3 S3 82.10(7) . 4_655
S8 Nd3 S3 81.65(7) . 4_655
S7 Nd3 S3 140.43(7) . 4_655
S7 Nd4 S10 84.05(7) 8_645 .
S7 Nd4 S8 83.86(7) 8_645 8_645
S10 Nd4 S8 81.95(8) . 8_645
S7 Nd4 S1 87.22(7) 8_645 3_465
S10 Nd4 S1 139.28(8) . 3_465
S8 Nd4 S1 136.46(7) 8_645 3_465
S2 Sb S1 97.91(8) 4_645 .
S2 Sb S2 83.49(9) 4_645 3_565
S1 Sb S2 89.71(8) . 3_565
S2 Sb S3 82.57(8) 4_645 .
S1 Sb S3 79.95(8) . .
S2 Sb S3 161.29(8) 3_565 .
S6 Ga S4 112.24(10) 3_465 .
S6 Ga S3 110.99(11) 3_465 .
S4 Ga S3 105.38(9) . .
S6 Ga S5 111.00(9) 3_465 3_465
S4 Ga S5 110.92(11) . 3_465
S3 Ga S5 106.00(9) . 3_465
Sb S1 Nd4 98.70(8) . 3_565
Sb S1 Nd4 89.77(8) . 4_645
Nd4 S1 Nd4 97.35(7) 3_565 4_645
Sb S1 Nd1 101.70(8) . .
Nd4 S1 Nd1 157.19(10) 3_565 .
Nd4 S1 Nd1 92.85(7) 4_645 .
Sb S2 Sb 95.79(9) 4_655 3_465
Sb S2 Nd4 89.71(8) 4_655 .
Sb S2 Nd4 92.50(7) 3_465 .
Ga S3 Sb 104.35(9) . .
Ga S3 Nd1 98.75(9) . .
Sb S3 Nd1 98.14(7) . .
Ga S3 Nd3 100.51(9) . 4_645
Sb S3 Nd3 103.78(8) . 4_645
Nd1 S3 Nd3 146.05(9) . 4_645
Ga S4 Nd2 119.84(9) . 8_644
Ga S4 Nd3 119.37(10) . .
Nd2 S4 Nd3 95.38(7) 8_644 .
Ga S4 Nd1 121.12(10) . 8_644
Nd2 S4 Nd1 93.56(7) 8_644 8_644
Nd3 S4 Nd1 101.87(7) . 8_644
Ga S5 Ga 114.56(17) 4_655 3_565
Ga S6 Nd2 137.62(11) 3_565 .
Ga S6 Nd3 95.28(9) 3_565 .
Nd2 S6 Nd3 93.14(8) . .
Nd4 S7 Nd2 99.65(8) 8_644 6_764
Nd4 S7 Nd3 94.78(8) 8_644 .
Nd2 S7 Nd3 153.86(9) 6_764 .
Nd4 S7 Nd1 95.60(7) 8_644 8_644
Nd2 S7 Nd1 92.51(8) 6_764 8_644
Nd3 S7 Nd1 107.72(8) . 8_644
Nd1 S8 Nd2 96.56(8) 5_554 8_644
Nd1 S8 Nd3 153.23(10) 5_554 .
Nd2 S8 Nd3 101.30(8) 8_644 .
Nd1 S8 Nd4 102.02(8) 5_554 8_644
Nd2 S8 Nd4 98.67(8) 8_644 8_644
Nd3 S8 Nd4 94.87(8) . 8_644
Nd2 S9 Nd2 177.01(16) . 2_775
Nd2 S9 Nd1 91.25(3) . 4_655
Nd2 S9 Nd1 88.49(3) 2_775 4_655
Nd2 S9 Nd1 88.49(3) . 3_565
Nd2 S9 Nd1 91.25(3) 2_775 3_565
Nd1 S9 Nd1 170.03(15) 4_655 3_565
Nd3 S10 Nd4 108.03(8) . .
Nd3 S10 Nd1 148.52(10) . .
Nd4 S10 Nd1 95.80(8) . .
Nd3 S10 Nd2 98.12(8) . .
Nd4 S10 Nd2 98.22(8) . .
Nd1 S10 Nd2 98.50(8) . .

loop_
_geom_bond_atom_site_label_1
_geom_bond_atom_site_label_2
_geom_bond_distance
_geom_bond_site_symmetry_2
Nd1 S8 2.760(2) 5_545
Nd1 S10 2.810(2) .
Nd1 S7 2.820(2) 8_645
Nd1 S3 2.869(3) .
Nd2 S7 2.769(2) 6_765
Nd2 S8 2.781(3) 8_645
Nd2 S9 2.8007(10) .
Nd2 S10 2.830(3) .
Nd3 S10 2.758(3) .
Nd3 S8 2.785(2) .
Nd3 S7 2.819(2) .
Nd3 S3 2.874(3) 4_655
Nd4 S7 2.762(2) 8_645
Nd4 S10 2.764(3) .
Nd4 S8 2.793(3) 8_645
Nd4 S1 2.826(3) 3_465
Sb S2 2.448(3) 4_645
Sb S1 2.453(3) .
Sb S2 2.682(3) 3_565
Sb S3 2.846(3) .
Ga S6 2.283(3) 3_465
Ga S4 2.292(3) .
Ga S3 2.307(3) .
Ga S5 2.323(2) 3_465
S1 Nd4 2.826(3) 3_565
S1 Nd4 2.863(3) 4_645
S2 Sb 2.448(3) 4_655
S2 Sb 2.682(3) 3_465
S3 Nd3 2.874(3) 4_645
S4 Nd2 2.908(2) 8_644
S4 Nd1 2.954(2) 8_644
S5 Ga 2.323(2) 4_655
S5 Ga 2.323(2) 3_565
S6 Ga 2.283(3) 3_565
S7 Nd4 2.762(2) 8_644
S7 Nd2 2.769(2) 6_764
S7 Nd1 2.820(2) 8_644
S8 Nd1 2.760(2) 5_554
S8 Nd2 2.781(3) 8_644
S8 Nd4 2.793(3) 8_644
S9 Nd2 2.8007(10) 2_775
S9 Nd1 2.9831(11) 4_655
S9 Nd1 2.9831(10) 3_565
